data_8102656
loop_
_publ_author_name
'Mouhamad Awada'
'Catherine Jeunesse'
'Eric Brenner'
'Dominique Matt'
'Lo\"ic Toupet'

_publ_section_title
;
 Crystal structure of bis[(m2-5,11-bis(diphenyl-
 phosphanyl)25,26-dipropyloxy-27,28-bis(2-
 propenyl)calix[4]arene-P:P']disilver(I) bis(tetrafluoroborate) ---
 dichloromethane (1:2), [Ag2(C64H62O4P2)2][BF4]2 &#x00B7; 2CH2Cl2
;
_journal_issue 1
_journal_name_full 'Zeitschrift f\"ur Kristallographie - New Crystal Structures'
_journal_page_first 176
_journal_volume 225
_journal_year 2010
_chemical_formula_sum 'C65 H64 Ag B Cl2 F4 O4 P2'
_chemical_formula_weight 1236.68
_space_group_IT_number 14
_symmetry_cell_setting monoclinic
_symmetry_space_group_name_Hall '-P 2yn'
_symmetry_space_group_name_H-M 'P 1 21/n 1'
_atom_sites_solution_hydrogens geom
_atom_sites_solution_primary direct
_atom_sites_solution_secondary difmap
_audit_creation_method SHELXL-97
_cell_angle_alpha 90.00
_cell_angle_beta 115.197(6)
_cell_angle_gamma 90.00
_cell_formula_units_Z 4
_cell_length_a 16.6993(8)
_cell_length_b 23.1203(9)
_cell_length_c 17.0133(7)
_cell_measurement_temperature 150(2)
_cell_volume 5943.7(5)
_computing_cell_refinement 'CrysAlis RED, Oxford Diffraction Ltd.,Version 1.171.26'
_computing_data_collection 'CrysAlis CCD, Oxford Diffraction Ltd.,Version 1.171.26'
_computing_data_reduction 'CrysAlis RED, Oxford Diffraction Ltd.,Version 1.171.26'
_computing_molecular_graphics 'PLATON_(Spek, 1998)'
_computing_publication_material 'SHELXL-97 (Sheldrick, 1997)'
_computing_structure_refinement 'SHELXL-97 (Sheldrick, 1997)'
_computing_structure_solution 'SIR-97_(Altomare & al., 1998)'
_diffrn_ambient_temperature 150(2)
_diffrn_detector_area_resol_mean 19.64
_diffrn_measured_fraction_theta_full 0.999
_diffrn_measured_fraction_theta_max 0.999
_diffrn_measurement_device_type 'CCD Saphire 3 Xcalibur'
_diffrn_measurement_method 'omega scan'
_diffrn_radiation_monochromator graphite
_diffrn_radiation_source 'fine-focus sealed tube'
_diffrn_radiation_type MoK\a
_diffrn_radiation_wavelength 0.71073
_diffrn_reflns_av_R_equivalents 0.1232
_diffrn_reflns_av_sigmaI/netI 0.1734
_diffrn_reflns_limit_h_max 21
_diffrn_reflns_limit_h_min -21
_diffrn_reflns_limit_k_max 29
_diffrn_reflns_limit_k_min -27
_diffrn_reflns_limit_l_max 21
_diffrn_reflns_limit_l_min -21
_diffrn_reflns_number 80761
_diffrn_reflns_theta_full 27.00
_diffrn_reflns_theta_max 27.00
_diffrn_reflns_theta_min 2.56
_exptl_absorpt_coefficient_mu 0.543
_exptl_absorpt_correction_type none
_exptl_crystal_colour colourless
_exptl_crystal_density_diffrn 1.382
_exptl_crystal_density_method 'not measured'
_exptl_crystal_description prism
_exptl_crystal_F_000 2552
_exptl_crystal_size_max 0.32
_exptl_crystal_size_mid 0.22
_exptl_crystal_size_min 0.20
_refine_diff_density_max 1.567
_refine_diff_density_min -0.892
_refine_diff_density_rms 0.088
_refine_ls_extinction_method none
_refine_ls_goodness_of_fit_ref 0.802
_refine_ls_hydrogen_treatment constr
_refine_ls_matrix_type full
_refine_ls_number_parameters 712
_refine_ls_number_reflns 12972
_refine_ls_number_restraints 0
_refine_ls_restrained_S_all 0.802
_refine_ls_R_factor_all 0.1441
_refine_ls_R_factor_gt 0.0602
_refine_ls_shift/su_max 0.601
_refine_ls_shift/su_mean 0.021
_refine_ls_structure_factor_coef Fsqd
_refine_ls_weighting_details 'calc w=1/[\s^2^(Fo^2^)+(0.0873P)^2^+0.0000P] where P=(Fo^2^+2Fc^2^)/3'
_refine_ls_weighting_scheme calc
_refine_ls_wR_factor_gt 0.1445
_refine_ls_wR_factor_ref 0.1637
_reflns_number_gt 5489
_reflns_number_total 12972
_reflns_threshold_expression >2sigma(I)
_cod_data_source_file 1267-2903.cff
_cod_data_source_block dipagchelate
_cod_depositor_comments
;
The following automatic conversions were performed:
'_symmetry_cell_setting' value 'Monoclinic' changed to 'monoclinic'
according to '/home/saulius/struct/CIF-dictionaries/cif_core.dic'
dictionary named 'cif_core.dic' version 2.4.1 from 2010-06-29.

Automatic conversion script
Id: cif_fix_enum 1555 2011-01-17 13:19:09Z saulius 
;
_cod_original_cell_volume 5943.7(4)
_cod_original_sg_symbol_H-M P21/n
_cod_database_code 8102656

loop_
_symmetry_equiv_pos_as_xyz
'x, y, z'
'-x+1/2, y+1/2, -z+1/2'
'-x, -y, -z'
'x-1/2, -y-1/2, z-1/2'

loop_
_atom_site_label
_atom_site_type_symbol
_atom_site_fract_x
_atom_site_fract_y
_atom_site_fract_z
_atom_site_U_iso_or_equiv
_atom_site_adp_type
_atom_site_occupancy
_atom_site_symmetry_multiplicity
_atom_site_calc_flag
_atom_site_refinement_flags
_atom_site_disorder_assembly
_atom_site_disorder_group
Ag1 Ag 0.22301(3) 0.027749(19) 0.65178(2) 0.04150(15) Uani 1 1 d . . .
P1 P 0.24808(8) 0.07505(6) 0.78621(8) 0.0336(3) Uani 1 1 d . . .
P2 P 0.18971(9) 0.02732(6) 0.49886(8) 0.0358(3) Uani 1 1 d . . .
O1 O -0.0859(2) 0.15569(17) 0.7955(2) 0.0423(9) Uani 1 1 d . . .
O2 O -0.1378(2) 0.11949(15) 0.9455(2) 0.0351(8) Uani 1 1 d . . .
O3 O 0.2994(2) -0.14346(17) 0.2644(2) 0.0421(9) Uani 1 1 d . . .
O4 O 0.2427(2) -0.21093(14) 0.3976(2) 0.0345(8) Uani 1 1 d . . .
C1 C 0.1460(3) 0.0957(2) 0.7914(3) 0.0326(12) Uani 1 1 d . . .
C2 C 0.1282(3) 0.0845(2) 0.8632(3) 0.0368(13) Uani 1 1 d . . .
H2 H 0.1701 0.0637 0.9112 0.044 Uiso 1 1 calc R . .
C3 C 0.0497(3) 0.1035(2) 0.8650(3) 0.0380(13) Uani 1 1 d . . .
C4 C -0.0088(3) 0.1360(2) 0.7939(3) 0.0321(12) Uani 1 1 d . . .
C5 C 0.0060(3) 0.1455(2) 0.7199(3) 0.0293(11) Uani 1 1 d . . .
C6 C 0.0832(3) 0.1248(2) 0.7206(3) 0.0313(12) Uani 1 1 d . . .
H6 H 0.0941 0.1307 0.6707 0.038 Uiso 1 1 calc R . .
C7 C 0.0244(3) 0.0872(2) 0.9374(3) 0.0413(14) Uani 1 1 d . . .
H7A H 0.0136 0.1227 0.9640 0.050 Uiso 1 1 calc R . .
H7B H 0.0738 0.0658 0.9829 0.050 Uiso 1 1 calc R . .
C8 C -0.1322(5) -0.0360(3) 0.8277(4) 0.0582(18) Uani 1 1 d . . .
H8 H -0.1297 -0.0727 0.8037 0.070 Uiso 1 1 calc R . .
C9 C -0.0579(4) -0.0025(3) 0.8647(3) 0.0508(16) Uani 1 1 d . . .
H9 H -0.0045 -0.0158 0.8636 0.061 Uiso 1 1 calc R . .
C10 C -0.0578(3) 0.0500(2) 0.9035(3) 0.0363(13) Uani 1 1 d . . .
C11 C -0.1369(3) 0.0676(2) 0.9051(3) 0.0336(12) Uani 1 1 d . . .
C12 C -0.2145(3) 0.0365(2) 0.8631(3) 0.0382(13) Uani 1 1 d . . .
C13 C -0.2111(4) -0.0160(3) 0.8257(3) 0.0501(16) Uani 1 1 d . . .
H13 H -0.2634 -0.0384 0.7983 0.060 Uiso 1 1 calc R . .
C14 C -0.3021(3) 0.0596(3) 0.8553(3) 0.0500(16) Uani 1 1 d . . .
H14A H -0.2938 0.0991 0.8799 0.060 Uiso 1 1 calc R . .
H14B H -0.3244 0.0347 0.8891 0.060 Uiso 1 1 calc R . .
C15 C 0.4920(4) -0.0167(3) 0.3600(4) 0.0663(19) Uani 1 1 d . . .
H15 H 0.5390 0.0105 0.3811 0.080 Uiso 1 1 calc R . .
C16 C 0.4783(4) -0.0546(3) 0.4166(4) 0.0550(16) Uani 1 1 d . . .
H16 H 0.5147 -0.0514 0.4771 0.066 Uiso 1 1 calc R . .
C17 C 0.4130(3) -0.0971(2) 0.3872(3) 0.0399(14) Uani 1 1 d . . .
C18 C 0.3628(3) -0.1007(2) 0.2963(3) 0.0404(14) Uani 1 1 d . . .
C19 C 0.3696(3) -0.0610(3) 0.2394(4) 0.0510(16) Uani 1 1 d . . .
C20 C 0.4361(4) -0.0195(3) 0.2727(4) 0.0637(19) Uani 1 1 d . . .
H20 H 0.4431 0.0077 0.2343 0.076 Uiso 1 1 calc R . .
C21 C 0.3904(3) -0.1324(2) 0.4483(3) 0.0386(13) Uani 1 1 d . . .
H21A H 0.4363 -0.1268 0.5083 0.046 Uiso 1 1 calc R . .
H21B H 0.3897 -0.1739 0.4336 0.046 Uiso 1 1 calc R . .
C22 C 0.2049(3) -0.0412(2) 0.4567(3) 0.0310(12) Uani 1 1 d . . .
C23 C 0.1348(3) -0.0795(2) 0.4227(3) 0.0310(12) Uani 1 1 d . . .
H23 H 0.0777 -0.0667 0.4144 0.037 Uiso 1 1 calc R . .
C24 C 0.1443(3) -0.1355(2) 0.4003(3) 0.0287(12) Uani 1 1 d . . .
C25 C 0.2299(3) -0.1536(2) 0.4150(3) 0.0285(12) Uani 1 1 d . . .
C26 C 0.3004(3) -0.1154(2) 0.4436(3) 0.0292(12) Uani 1 1 d . . .
C27 C 0.2863(3) -0.0600(2) 0.4644(3) 0.0308(12) Uani 1 1 d . . .
H27 H 0.3345 -0.0336 0.4849 0.037 Uiso 1 1 calc R . .
C28 C 0.0640(3) -0.1742(2) 0.3591(3) 0.0328(12) Uani 1 1 d . . .
H28A H 0.0815 -0.2114 0.3421 0.039 Uiso 1 1 calc R . .
H28B H 0.0396 -0.1825 0.4018 0.039 Uiso 1 1 calc R . .
C29 C -0.0795(4) 0.2094(3) 0.8390(4) 0.0594(18) Uani 1 1 d . . .
H29A H -0.1348 0.2139 0.8466 0.071 Uiso 1 1 calc R . .
H29B H -0.0308 0.2054 0.8979 0.071 Uiso 1 1 calc R . .
C30 C -0.0668(9) 0.2572(5) 0.8077(9) 0.197(7) Uani 1 1 d . . .
H30 H -0.1215 0.2666 0.7605 0.236 Uiso 1 1 calc R . .
C31 C -0.0156(6) 0.2956(4) 0.8120(6) 0.109(3) Uani 1 1 d . . .
H31A H 0.0436 0.2945 0.8555 0.131 Uiso 1 1 calc R . .
H31B H -0.0347 0.3268 0.7719 0.131 Uiso 1 1 calc R . .
C32 C -0.1340(5) 0.1112(3) 1.0299(4) 0.0662(19) Uani 1 1 d . . .
H32A H -0.0779 0.0917 1.0676 0.079 Uiso 1 1 calc R . .
H32B H -0.1837 0.0862 1.0262 0.079 Uiso 1 1 calc R . .
C33A C -0.1394(7) 0.1678(4) 1.0676(6) 0.104(3) Uani 1 1 d . . .
H33A H -0.1842 0.1931 1.0239 0.125 Uiso 1 1 calc R . .
H33B H -0.1539 0.1632 1.1180 0.125 Uiso 1 1 calc R . .
C34A C -0.0573(14) 0.1890(6) 1.0922(8) 0.261(12) Uani 1 1 d . . .
H34A H -0.0530 0.2271 1.1189 0.392 Uiso 1 1 calc R . .
H34B H -0.0445 0.1926 1.0412 0.392 Uiso 1 1 calc R . .
H34C H -0.0143 0.1627 1.1343 0.392 Uiso 1 1 calc R . .
C35 C 0.3328(4) -0.2008(3) 0.2606(4) 0.076(2) Uani 1 1 d . . .
H35A H 0.2980 -0.2294 0.2765 0.091 Uiso 1 1 calc R . .
H35B H 0.3949 -0.2033 0.3048 0.091 Uiso 1 1 calc R . .
C36 C 0.3298(5) -0.2168(4) 0.1772(5) 0.099(3) Uani 1 1 d . . .
H36A H 0.3672 -0.1899 0.1622 0.119 Uiso 1 1 calc R . .
H36B H 0.2682 -0.2132 0.1321 0.119 Uiso 1 1 calc R . .
C37 C 0.3622(5) -0.2792(3) 0.1775(5) 0.089(2) Uani 1 1 d . . .
H37A H 0.3596 -0.2884 0.1203 0.134 Uiso 1 1 calc R . .
H37B H 0.3244 -0.3060 0.1909 0.134 Uiso 1 1 calc R . .
H37C H 0.4234 -0.2828 0.2217 0.134 Uiso 1 1 calc R . .
C38 C 0.2527(4) -0.2487(3) 0.4684(4) 0.0562(17) Uani 1 1 d . . .
H38A H 0.1961 -0.2527 0.4735 0.067 Uiso 1 1 calc R . .
H38B H 0.2983 -0.2337 0.5239 0.067 Uiso 1 1 calc R . .
C39 C 0.2807(7) -0.3056(4) 0.4460(9) 0.147(6) Uani 1 1 d . . .
H39 H 0.3397 -0.3097 0.4522 0.176 Uiso 1 1 calc R . .
C40 C 0.2361(12) -0.3427(6) 0.4229(8) 0.206(8) Uani 1 1 d . . .
H40A H 0.1768 -0.3397 0.4163 0.247 Uiso 1 1 calc R . .
H40B H 0.2566 -0.3781 0.4095 0.247 Uiso 1 1 calc R . .
C41 C 0.3049(3) 0.1436(3) 0.7941(3) 0.0429(14) Uani 1 1 d . . .
C42 C 0.2798(4) 0.1948(3) 0.8186(4) 0.0507(16) Uani 1 1 d . . .
H42 H 0.2305 0.1954 0.8327 0.061 Uiso 1 1 calc R . .
C43 C 0.3256(5) 0.2450(3) 0.8226(4) 0.0679(19) Uani 1 1 d . . .
H43 H 0.3071 0.2802 0.8386 0.081 Uiso 1 1 calc R . .
C44 C 0.3972(5) 0.2449(4) 0.8039(5) 0.087(2) Uani 1 1 d . . .
H44 H 0.4299 0.2796 0.8096 0.104 Uiso 1 1 calc R . .
C45 C 0.4219(4) 0.1959(4) 0.7773(5) 0.083(2) Uani 1 1 d . . .
H45 H 0.4700 0.1967 0.7614 0.100 Uiso 1 1 calc R . .
C46 C 0.3769(4) 0.1432(3) 0.7728(4) 0.0592(17) Uani 1 1 d . . .
H46 H 0.3953 0.1084 0.7557 0.071 Uiso 1 1 calc R . .
C47 C 0.3168(3) 0.0388(2) 0.8875(3) 0.0339(13) Uani 1 1 d . . .
C48 C 0.3649(3) 0.0696(3) 0.9630(3) 0.0398(13) Uani 1 1 d . . .
H48 H 0.3605 0.1106 0.9633 0.048 Uiso 1 1 calc R . .
C49 C 0.4187(3) 0.0410(3) 1.0371(3) 0.0471(16) Uani 1 1 d . . .
H49 H 0.4512 0.0622 1.0889 0.056 Uiso 1 1 calc R . .
C50 C 0.4259(3) -0.0174(3) 1.0373(3) 0.0482(16) Uani 1 1 d . . .
H50 H 0.4647 -0.0366 1.0889 0.058 Uiso 1 1 calc R . .
C51 C 0.3784(4) -0.0491(3) 0.9645(4) 0.0502(15) Uani 1 1 d . . .
H51 H 0.3829 -0.0901 0.9656 0.060 Uiso 1 1 calc R . .
C52 C 0.3237(3) -0.0207(3) 0.8890(3) 0.0414(14) Uani 1 1 d . . .
H52 H 0.2908 -0.0424 0.8379 0.050 Uiso 1 1 calc R . .
C53 C 0.0768(3) 0.0490(2) 0.4275(3) 0.0360(13) Uani 1 1 d . . .
C54 C 0.0238(3) 0.0729(2) 0.4633(3) 0.0442(14) Uani 1 1 d . . .
H54 H 0.0466 0.0774 0.5245 0.053 Uiso 1 1 calc R . .
C55 C -0.0616(4) 0.0901(3) 0.4114(3) 0.0509(16) Uani 1 1 d . . .
H55 H -0.0970 0.1067 0.4368 0.061 Uiso 1 1 calc R . .
C56 C -0.0953(4) 0.0831(2) 0.3229(4) 0.0522(16) Uani 1 1 d . . .
H56 H -0.1544 0.0944 0.2869 0.063 Uiso 1 1 calc R . .
C57 C -0.0428(4) 0.0594(3) 0.2867(4) 0.0625(19) Uani 1 1 d . . .
H57 H -0.0654 0.0552 0.2254 0.075 Uiso 1 1 calc R . .
C58 C 0.0426(4) 0.0417(3) 0.3395(4) 0.0583(18) Uani 1 1 d . . .
H58 H 0.0777 0.0243 0.3144 0.070 Uiso 1 1 calc R . .
C59 C 0.2599(3) 0.0779(2) 0.4770(3) 0.0416(14) Uani 1 1 d . . .
C60 C 0.2782(4) 0.0749(3) 0.4046(3) 0.0483(15) Uani 1 1 d . . .
H60 H 0.2539 0.0444 0.3639 0.058 Uiso 1 1 calc R . .
C61 C 0.3315(4) 0.1160(3) 0.3915(4) 0.0519(16) Uani 1 1 d . . .
H61 H 0.3445 0.1133 0.3424 0.062 Uiso 1 1 calc R . .
C62 C 0.3658(4) 0.1611(3) 0.4497(5) 0.0618(18) Uani 1 1 d . . .
H62 H 0.4018 0.1897 0.4403 0.074 Uiso 1 1 calc R . .
C63 C 0.3478(4) 0.1646(3) 0.5211(4) 0.0637(18) Uani 1 1 d . . .
H63 H 0.3712 0.1955 0.5611 0.076 Uiso 1 1 calc R . .
C64 C 0.2965(4) 0.1237(3) 0.5347(4) 0.0522(16) Uani 1 1 d . . .
H64 H 0.2852 0.1263 0.5848 0.063 Uiso 1 1 calc R . .
C71 C 0.6032(4) 0.2287(3) 1.1118(4) 0.071(2) Uani 1 1 d . . .
H71A H 0.5924 0.2456 1.1599 0.085 Uiso 1 1 calc R . .
H71B H 0.6455 0.1963 1.1357 0.085 Uiso 1 1 calc R . .
Cl1 Cl 0.6492(2) 0.28021(12) 1.07122(17) 0.1453(12) Uani 1 1 d . . .
Cl2 Cl 0.50503(13) 0.20242(9) 1.03356(15) 0.1071(8) Uani 1 1 d . . .
B1 B 0.3472(9) -0.1057(5) 0.7083(5) 0.101(4) Uani 1 1 d . . .
F1 F 0.3027(6) -0.0646(3) 0.6770(4) 0.250(5) Uani 1 1 d . . .
F2 F 0.4271(3) -0.1076(2) 0.7695(4) 0.133(2) Uani 1 1 d . . .
F3 F 0.3049(4) -0.1279(2) 0.7676(4) 0.1340(19) Uani 1 1 d . . .
F4 F 0.3282(4) -0.1545(3) 0.6540(3) 0.146(2) Uani 1 1 d . . .

loop_
_atom_site_aniso_label
_atom_site_aniso_U_11
_atom_site_aniso_U_22
_atom_site_aniso_U_33
_atom_site_aniso_U_23
_atom_site_aniso_U_13
_atom_site_aniso_U_12
Ag1 0.0451(2) 0.0537(3) 0.0297(2) -0.0032(2) 0.01970(17) 0.0074(2)
P1 0.0254(6) 0.0490(10) 0.0281(7) -0.0054(6) 0.0131(5) 0.0033(6)
P2 0.0450(8) 0.0376(9) 0.0298(7) -0.0012(7) 0.0205(6) 0.0053(7)
O1 0.0310(19) 0.067(3) 0.036(2) -0.0010(19) 0.0203(16) 0.0122(18)
O2 0.0326(18) 0.047(2) 0.0299(18) 0.0002(17) 0.0173(15) 0.0075(16)
O3 0.033(2) 0.061(3) 0.034(2) -0.0078(18) 0.0162(16) -0.0018(19)
O4 0.0362(19) 0.031(2) 0.0359(19) 0.0030(16) 0.0149(16) 0.0064(16)
C1 0.028(3) 0.042(3) 0.029(3) -0.006(2) 0.013(2) -0.003(2)
C2 0.025(3) 0.060(4) 0.023(3) -0.002(3) 0.009(2) 0.003(2)
C3 0.026(3) 0.063(4) 0.024(3) -0.002(3) 0.010(2) 0.008(3)
C4 0.025(3) 0.045(3) 0.031(3) -0.003(2) 0.015(2) 0.007(2)
C5 0.023(2) 0.039(3) 0.030(3) -0.003(2) 0.015(2) 0.000(2)
C6 0.027(3) 0.043(3) 0.024(2) -0.004(2) 0.012(2) -0.003(2)
C7 0.026(3) 0.074(4) 0.023(3) 0.010(3) 0.010(2) 0.016(3)
C8 0.110(6) 0.037(4) 0.039(3) 0.007(3) 0.042(4) 0.012(4)
C9 0.068(4) 0.056(4) 0.033(3) 0.019(3) 0.027(3) 0.027(4)
C10 0.044(3) 0.048(4) 0.018(2) 0.009(2) 0.015(2) 0.019(3)
C11 0.042(3) 0.039(4) 0.024(3) 0.009(2) 0.018(2) 0.011(3)
C12 0.047(3) 0.051(4) 0.020(3) 0.010(3) 0.016(2) -0.004(3)
C13 0.072(4) 0.048(4) 0.038(3) 0.006(3) 0.031(3) -0.008(3)
C14 0.041(3) 0.083(5) 0.035(3) -0.002(3) 0.025(3) -0.010(3)
C15 0.058(4) 0.088(5) 0.048(4) 0.001(4) 0.018(3) -0.027(4)
C16 0.045(4) 0.080(5) 0.038(3) -0.009(3) 0.016(3) -0.005(3)
C17 0.024(3) 0.061(4) 0.038(3) -0.003(3) 0.016(2) 0.000(3)
C18 0.025(3) 0.059(4) 0.041(3) -0.005(3) 0.018(2) -0.005(3)
C19 0.035(3) 0.079(5) 0.043(3) 0.001(3) 0.021(3) -0.010(3)
C20 0.056(4) 0.091(5) 0.050(4) 0.006(4) 0.028(3) -0.025(4)
C21 0.024(3) 0.060(4) 0.031(3) -0.004(3) 0.011(2) 0.005(2)
C22 0.039(3) 0.036(3) 0.019(2) -0.001(2) 0.014(2) 0.002(2)
C23 0.036(3) 0.041(4) 0.022(2) 0.003(2) 0.018(2) 0.012(2)
C24 0.033(3) 0.038(3) 0.017(2) 0.002(2) 0.012(2) 0.003(2)
C25 0.033(3) 0.034(3) 0.020(2) 0.009(2) 0.012(2) 0.012(2)
C26 0.025(3) 0.037(3) 0.023(3) 0.000(2) 0.008(2) 0.003(2)
C27 0.033(3) 0.035(3) 0.026(3) -0.001(2) 0.014(2) -0.002(2)
C28 0.031(3) 0.038(3) 0.031(3) 0.001(2) 0.015(2) 0.003(2)
C29 0.067(4) 0.044(4) 0.093(5) 0.013(4) 0.059(4) 0.015(3)
C30 0.339(17) 0.122(9) 0.299(16) -0.152(10) 0.299(16) -0.140(11)
C31 0.151(8) 0.119(7) 0.113(7) -0.054(6) 0.110(7) -0.067(6)
C32 0.108(6) 0.066(5) 0.037(3) -0.003(3) 0.043(4) 0.015(4)
C33A 0.137(9) 0.101(8) 0.075(6) -0.027(5) 0.047(6) -0.036(7)
C34A 0.45(3) 0.129(13) 0.101(9) -0.020(8) 0.014(14) 0.153(16)
C35 0.059(4) 0.105(6) 0.072(5) -0.037(4) 0.035(4) -0.033(4)
C36 0.055(4) 0.164(9) 0.068(5) -0.012(5) 0.016(4) 0.010(5)
C37 0.081(5) 0.081(6) 0.115(6) -0.037(5) 0.051(5) 0.001(4)
C38 0.059(4) 0.045(4) 0.057(4) 0.027(3) 0.018(3) 0.015(3)
C39 0.085(6) 0.043(6) 0.231(13) 0.073(7) -0.011(7) -0.005(5)
C40 0.33(2) 0.173(15) 0.156(12) 0.060(11) 0.142(15) 0.128(15)
C41 0.025(3) 0.065(4) 0.034(3) -0.004(3) 0.008(2) -0.006(3)
C42 0.045(3) 0.049(4) 0.050(3) -0.003(3) 0.012(3) -0.003(3)
C43 0.067(5) 0.052(5) 0.070(5) 0.000(4) 0.015(4) -0.002(4)
C44 0.074(6) 0.066(6) 0.110(7) 0.002(5) 0.030(5) -0.018(4)
C45 0.047(4) 0.109(7) 0.096(6) 0.022(5) 0.034(4) -0.023(5)
C46 0.037(3) 0.076(5) 0.068(4) 0.000(4) 0.026(3) -0.002(3)
C47 0.022(2) 0.047(4) 0.040(3) 0.002(3) 0.020(2) 0.004(2)
C48 0.035(3) 0.057(4) 0.029(3) -0.005(3) 0.015(2) -0.004(3)
C49 0.032(3) 0.076(5) 0.035(3) 0.000(3) 0.016(2) -0.002(3)
C50 0.026(3) 0.091(5) 0.036(3) 0.021(3) 0.021(2) 0.017(3)
C51 0.044(3) 0.055(4) 0.062(4) 0.012(3) 0.033(3) 0.015(3)
C52 0.032(3) 0.060(4) 0.036(3) 0.004(3) 0.017(2) 0.003(3)
C53 0.049(3) 0.035(3) 0.025(3) 0.005(2) 0.018(2) 0.005(2)
C54 0.048(3) 0.059(4) 0.028(3) -0.004(3) 0.018(3) 0.009(3)
C55 0.051(4) 0.070(4) 0.037(3) -0.003(3) 0.024(3) 0.015(3)
C56 0.050(3) 0.058(4) 0.049(4) 0.007(3) 0.021(3) 0.015(3)
C57 0.076(5) 0.077(5) 0.031(3) 0.003(3) 0.019(3) 0.036(4)
C58 0.067(4) 0.072(5) 0.046(3) 0.008(3) 0.034(3) 0.035(3)
C59 0.050(3) 0.037(4) 0.042(3) 0.008(3) 0.023(3) 0.007(3)
C60 0.060(4) 0.051(4) 0.037(3) 0.005(3) 0.024(3) 0.001(3)
C61 0.062(4) 0.057(4) 0.048(4) 0.015(3) 0.034(3) 0.003(3)
C62 0.068(4) 0.038(4) 0.084(5) 0.015(4) 0.037(4) -0.002(3)
C63 0.085(5) 0.044(4) 0.073(5) -0.007(3) 0.044(4) -0.009(4)
C64 0.069(4) 0.042(4) 0.052(4) 0.002(3) 0.031(3) 0.004(3)
C71 0.079(5) 0.061(5) 0.062(4) -0.002(4) 0.019(4) 0.003(4)
Cl1 0.222(3) 0.146(2) 0.1192(19) -0.0456(17) 0.121(2) -0.085(2)
Cl2 0.0787(14) 0.0897(15) 0.1156(17) -0.0380(13) 0.0057(12) 0.0015(11)
B1 0.149(10) 0.113(9) 0.036(4) -0.003(5) 0.034(6) 0.082(8)
F1 0.416(12) 0.252(8) 0.167(6) 0.137(6) 0.206(7) 0.288(9)
F2 0.098(4) 0.134(4) 0.125(4) -0.047(3) 0.007(3) 0.005(3)
F3 0.163(5) 0.094(4) 0.139(5) -0.006(3) 0.058(4) 0.019(3)
F4 0.135(4) 0.177(5) 0.110(4) -0.059(4) 0.036(3) 0.030(4)

loop_
_atom_type_symbol
_atom_type_description
_atom_type_scat_dispersion_real
_atom_type_scat_dispersion_imag
_atom_type_scat_source
C C 0.0033 0.0016 'International Tables Vol C Tables 4.2.6.8 and 6.1.1.4'
H H 0.0000 0.0000 'International Tables Vol C Tables 4.2.6.8 and 6.1.1.4'
O O 0.0106 0.0060 'International Tables Vol C Tables 4.2.6.8 and 6.1.1.4'
F F 0.0171 0.0103 'International Tables Vol C Tables 4.2.6.8 and 6.1.1.4'
P P 0.1023 0.0942 'International Tables Vol C Tables 4.2.6.8 and 6.1.1.4'
Cl Cl 0.1484 0.1585 'International Tables Vol C Tables 4.2.6.8 and 6.1.1.4'
Ag Ag -0.8971 1.1015 'International Tables Vol C Tables 4.2.6.8 and 6.1.1.4'
B B 0.0013 0.0007 'International Tables Vol C Tables 4.2.6.8 and 6.1.1.4'

loop_
_geom_angle_atom_site_label_1
_geom_angle_atom_site_label_2
_geom_angle_atom_site_label_3
_geom_angle
_geom_angle_site_symmetry_1
_geom_angle_site_symmetry_3
_geom_angle_publ_flag
P1 Ag1 P2 153.14(5) . . ?
P1 Ag1 F1 111.55(16) . . ?
P2 Ag1 F1 92.50(14) . . ?
C1 P1 C47 107.7(2) . . ?
C1 P1 C41 103.8(2) . . ?
C47 P1 C41 103.4(2) . . ?
C1 P1 Ag1 112.36(15) . . ?
C47 P1 Ag1 118.44(17) . . ?
C41 P1 Ag1 109.83(18) . . ?
C59 P2 C22 105.9(2) . . ?
C59 P2 C53 105.2(2) . . ?
C22 P2 C53 105.0(2) . . ?
C59 P2 Ag1 110.34(18) . . ?
C22 P2 Ag1 115.18(15) . . ?
C53 P2 Ag1 114.44(17) . . ?
C4 O1 C29 115.8(4) . . ?
C11 O2 C32 112.2(4) . . ?
C18 O3 C35 115.4(4) . . ?
C25 O4 C38 112.0(4) . . ?
C6 C1 C2 119.0(4) . . ?
C6 C1 P1 117.7(4) . . ?
C2 C1 P1 123.3(4) . . ?
C3 C2 C1 120.8(4) . . ?
C3 C2 H2 119.6 . . ?
C1 C2 H2 119.6 . . ?
C2 C3 C4 117.6(4) . . ?
C2 C3 C7 122.1(4) . . ?
C4 C3 C7 120.1(4) . . ?
O1 C4 C5 119.4(4) . . ?
O1 C4 C3 118.2(4) . . ?
C5 C4 C3 122.3(4) . . ?
C6 C5 C4 117.7(4) . . ?
C6 C5 C28 121.9(4) . 3_556 ?
C4 C5 C28 120.3(4) . 3_556 ?
C5 C6 C1 122.4(4) . . ?
C5 C6 H6 118.8 . . ?
C1 C6 H6 118.8 . . ?
C3 C7 C10 110.8(4) . . ?
C3 C7 H7A 109.5 . . ?
C10 C7 H7A 109.5 . . ?
C3 C7 H7B 109.5 . . ?
C10 C7 H7B 109.5 . . ?
H7A C7 H7B 108.1 . . ?
C9 C8 C13 119.3(6) . . ?
C9 C8 H8 120.3 . . ?
C13 C8 H8 120.3 . . ?
C8 C9 C10 122.3(6) . . ?
C8 C9 H9 118.9 . . ?
C10 C9 H9 118.9 . . ?
C9 C10 C11 117.3(5) . . ?
C9 C10 C7 119.9(5) . . ?
C11 C10 C7 122.7(5) . . ?
O2 C11 C12 120.0(4) . . ?
O2 C11 C10 118.3(5) . . ?
C12 C11 C10 121.5(5) . . ?
C13 C12 C11 118.8(5) . . ?
C13 C12 C14 119.9(5) . . ?
C11 C12 C14 121.3(5) . . ?
C12 C13 C8 120.5(6) . . ?
C12 C13 H13 119.7 . . ?
C8 C13 H13 119.7 . . ?
C12 C14 C19 110.7(4) . 3_556 ?
C12 C14 H14A 109.5 . . ?
C19 C14 H14A 109.5 3_556 . ?
C12 C14 H14B 109.5 . . ?
C19 C14 H14B 109.5 3_556 . ?
H14A C14 H14B 108.1 . . ?
C20 C15 C16 118.8(6) . . ?
C20 C15 H15 120.6 . . ?
C16 C15 H15 120.6 . . ?
C17 C16 C15 122.0(5) . . ?
C17 C16 H16 119.0 . . ?
C15 C16 H16 119.0 . . ?
C16 C17 C18 116.3(5) . . ?
C16 C17 C21 121.8(5) . . ?
C18 C17 C21 121.5(5) . . ?
C19 C18 O3 118.7(5) . . ?
C19 C18 C17 122.9(5) . . ?
O3 C18 C17 118.1(5) . . ?
C18 C19 C20 117.7(5) . . ?
C18 C19 C14 120.9(5) . 3_556 ?
C20 C19 C14 121.3(5) . 3_556 ?
C15 C20 C19 121.8(6) . . ?
C15 C20 H20 119.1 . . ?
C19 C20 H20 119.1 . . ?
C17 C21 C26 111.0(4) . . ?
C17 C21 H21A 109.4 . . ?
C26 C21 H21A 109.4 . . ?
C17 C21 H21B 109.4 . . ?
C26 C21 H21B 109.4 . . ?
H21A C21 H21B 108.0 . . ?
C27 C22 C23 117.6(5) . . ?
C27 C22 P2 122.6(4) . . ?
C23 C22 P2 119.5(4) . . ?
C24 C23 C22 122.8(4) . . ?
C24 C23 H23 118.6 . . ?
C22 C23 H23 118.6 . . ?
C23 C24 C25 117.2(4) . . ?
C23 C24 C28 120.0(4) . . ?
C25 C24 C28 122.7(4) . . ?
C26 C25 O4 119.8(4) . . ?
C26 C25 C24 121.4(5) . . ?
O4 C25 C24 118.8(4) . . ?
C27 C26 C25 118.2(4) . . ?
C27 C26 C21 120.0(4) . . ?
C25 C26 C21 121.7(5) . . ?
C26 C27 C22 122.6(5) . . ?
C26 C27 H27 118.7 . . ?
C22 C27 H27 118.7 . . ?
C5 C28 C24 110.5(4) 3_556 . ?
C5 C28 H28A 109.6 3_556 . ?
C24 C28 H28A 109.6 . . ?
C5 C28 H28B 109.6 3_556 . ?
C24 C28 H28B 109.6 . . ?
H28A C28 H28B 108.1 . . ?
C30 C29 O1 121.5(6) . . ?
C30 C29 H29A 107.0 . . ?
O1 C29 H29A 107.0 . . ?
C30 C29 H29B 106.8 . . ?
O1 C29 H29B 106.9 . . ?
H29A C29 H29B 106.7 . . ?
C31 C30 C29 147.4(16) . . ?
C31 C30 H30 106.3 . . ?
C29 C30 H30 106.3 . . ?
C30 C31 H31A 119.8 . . ?
C30 C31 H31B 120.2 . . ?
H31A C31 H31B 120.0 . . ?
O2 C32 C33A 109.5(6) . . ?
O2 C32 H32A 109.8 . . ?
C33A C32 H32A 109.8 . . ?
O2 C32 H32B 109.8 . . ?
C33A C32 H32B 109.7 . . ?
H32A C32 H32B 108.2 . . ?
C34A C33A C32 102.4(10) . . ?
C34A C33A H33A 111.3 . . ?
C32 C33A H33A 111.3 . . ?
C34A C33A H33B 111.3 . . ?
C32 C33A H33B 111.3 . . ?
H33A C33A H33B 109.2 . . ?
C33A C34A H34A 109.4 . . ?
C33A C34A H34B 109.5 . . ?
H34A C34A H34B 109.5 . . ?
C33A C34A H34C 109.5 . . ?
H34A C34A H34C 109.5 . . ?
H34B C34A H34C 109.5 . . ?
O3 C35 C36 115.0(7) . . ?
O3 C35 H35A 108.5 . . ?
C36 C35 H35A 108.5 . . ?
O3 C35 H35B 108.5 . . ?
C36 C35 H35B 108.5 . . ?
H35A C35 H35B 107.5 . . ?
C35 C36 C37 111.8(7) . . ?
C35 C36 H36A 109.3 . . ?
C37 C36 H36A 109.3 . . ?
C35 C36 H36B 109.3 . . ?
C37 C36 H36B 109.3 . . ?
H36A C36 H36B 107.9 . . ?
C36 C37 H37A 109.5 . . ?
C36 C37 H37B 109.5 . . ?
H37A C37 H37B 109.5 . . ?
C36 C37 H37C 109.5 . . ?
H37A C37 H37C 109.5 . . ?
H37B C37 H37C 109.5 . . ?
O4 C38 C39 105.0(7) . . ?
O4 C38 H38A 110.7 . . ?
C39 C38 H38A 110.9 . . ?
O4 C38 H38B 110.7 . . ?
C39 C38 H38B 110.8 . . ?
H38A C38 H38B 108.8 . . ?
C40 C39 C38 122.8(15) . . ?
C40 C39 H39 118.8 . . ?
C38 C39 H39 118.4 . . ?
C39 C40 H40A 120.6 . . ?
C39 C40 H40B 119.4 . . ?
H40A C40 H40B 120.0 . . ?
C42 C41 C46 119.4(6) . . ?
C42 C41 P1 123.5(4) . . ?
C46 C41 P1 117.1(5) . . ?
C41 C42 C43 120.3(6) . . ?
C41 C42 H42 119.8 . . ?
C43 C42 H42 119.9 . . ?
C44 C43 C42 120.8(7) . . ?
C44 C43 H43 119.6 . . ?
C42 C43 H43 119.6 . . ?
C45 C44 C43 120.2(7) . . ?
C45 C44 H44 119.9 . . ?
C43 C44 H44 119.9 . . ?
C44 C45 C46 120.7(7) . . ?
C44 C45 H45 119.7 . . ?
C46 C45 H45 119.7 . . ?
C41 C46 C45 118.5(6) . . ?
C41 C46 H46 120.8 . . ?
C45 C46 H46 120.8 . . ?
C52 C47 C48 118.9(5) . . ?
C52 C47 P1 119.4(4) . . ?
C48 C47 P1 121.7(4) . . ?
C49 C48 C47 120.0(5) . . ?
C49 C48 H48 120.0 . . ?
C47 C48 H48 120.0 . . ?
C50 C49 C48 120.4(5) . . ?
C50 C49 H49 119.8 . . ?
C48 C49 H49 119.8 . . ?
C49 C50 C51 121.1(5) . . ?
C49 C50 H50 119.5 . . ?
C51 C50 H50 119.5 . . ?
C50 C51 C52 119.1(6) . . ?
C50 C51 H51 120.4 . . ?
C52 C51 H51 120.4 . . ?
C47 C52 C51 120.4(5) . . ?
C47 C52 H52 119.8 . . ?
C51 C52 H52 119.8 . . ?
C58 C53 C54 118.9(5) . . ?
C58 C53 P2 121.7(4) . . ?
C54 C53 P2 119.3(4) . . ?
C55 C54 C53 121.0(5) . . ?
C55 C54 H54 119.5 . . ?
C53 C54 H54 119.5 . . ?
C56 C55 C54 119.8(5) . . ?
C56 C55 H55 120.1 . . ?
C54 C55 H55 120.1 . . ?
C55 C56 C57 119.6(5) . . ?
C55 C56 H56 120.2 . . ?
C57 C56 H56 120.2 . . ?
C58 C57 C56 120.1(5) . . ?
C58 C57 H57 120.0 . . ?
C56 C57 H57 120.0 . . ?
C53 C58 C57 120.6(5) . . ?
C53 C58 H58 119.7 . . ?
C57 C58 H58 119.7 . . ?
C60 C59 C64 117.7(5) . . ?
C60 C59 P2 123.9(4) . . ?
C64 C59 P2 118.4(4) . . ?
C61 C60 C59 120.5(5) . . ?
C61 C60 H60 119.7 . . ?
C59 C60 H60 119.7 . . ?
C62 C61 C60 120.1(6) . . ?
C62 C61 H61 120.0 . . ?
C60 C61 H61 120.0 . . ?
C63 C62 C61 119.8(6) . . ?
C63 C62 H62 120.1 . . ?
C61 C62 H62 120.1 . . ?
C64 C63 C62 120.1(6) . . ?
C64 C63 H63 120.0 . . ?
C62 C63 H63 120.0 . . ?
C63 C64 C59 121.8(6) . . ?
C63 C64 H64 119.1 . . ?
C59 C64 H64 119.1 . . ?
Cl1 C71 Cl2 112.1(4) . . ?
Cl1 C71 H71A 109.2 . . ?
Cl2 C71 H71A 109.2 . . ?
Cl1 C71 H71B 109.2 . . ?
Cl2 C71 H71B 109.2 . . ?
H71A C71 H71B 107.9 . . ?
F1 B1 F2 128.5(13) . . ?
F1 B1 F4 115.2(9) . . ?
F2 B1 F4 111.6(7) . . ?
F1 B1 F3 100.7(8) . . ?
F2 B1 F3 93.7(6) . . ?
F4 B1 F3 97.1(9) . . ?
B1 F1 Ag1 165.1(6) . . ?

loop_
_geom_bond_atom_site_label_1
_geom_bond_atom_site_label_2
_geom_bond_distance
_geom_bond_site_symmetry_2
_geom_bond_publ_flag
Ag1 P1 2.4056(13) . ?
Ag1 P2 2.4179(13) . ?
Ag1 F1 2.455(5) . ?
P1 C1 1.808(5) . ?
P1 C47 1.818(5) . ?
P1 C41 1.822(6) . ?
P2 C59 1.803(6) . ?
P2 C22 1.801(5) . ?
P2 C53 1.826(5) . ?
O1 C4 1.376(5) . ?
O1 C29 1.427(7) . ?
O2 C11 1.384(6) . ?
O2 C32 1.424(6) . ?
O3 C18 1.380(6) . ?
O3 C35 1.450(8) . ?
O4 C25 1.394(6) . ?
O4 C38 1.438(6) . ?
C1 C6 1.389(6) . ?
C1 C2 1.398(6) . ?
C2 C3 1.396(6) . ?
C2 H2 0.9500 . ?
C3 C4 1.406(6) . ?
C3 C7 1.510(7) . ?
C4 C5 1.399(6) . ?
C5 C6 1.371(6) . ?
C5 C28 1.509(6) 3_556 ?
C6 H6 0.9500 . ?
C7 C10 1.511(7) . ?
C7 H7A 0.9900 . ?
C7 H7B 0.9900 . ?
C8 C9 1.368(9) . ?
C8 C13 1.383(9) . ?
C8 H8 0.9500 . ?
C9 C10 1.382(8) . ?
C9 H9 0.9500 . ?
C10 C11 1.395(7) . ?
C11 C12 1.385(7) . ?
C12 C13 1.382(7) . ?
C12 C14 1.509(7) . ?
C13 H13 0.9500 . ?
C14 C19 1.524(7) 3_556 ?
C14 H14A 0.9900 . ?
C14 H14B 0.9900 . ?
C15 C20 1.378(8) . ?
C15 C16 1.390(8) . ?
C15 H15 0.9500 . ?
C16 C17 1.394(7) . ?
C16 H16 0.9500 . ?
C17 C18 1.413(7) . ?
C17 C21 1.491(7) . ?
C18 C19 1.374(7) . ?
C19 C20 1.393(8) . ?
C19 C14 1.524(7) 3_556 ?
C20 H20 0.9500 . ?
C21 C26 1.524(6) . ?
C21 H21A 0.9900 . ?
C21 H21B 0.9900 . ?
C22 C27 1.378(6) . ?
C22 C23 1.383(6) . ?
C23 C24 1.377(6) . ?
C23 H23 0.9500 . ?
C24 C25 1.406(6) . ?
C24 C28 1.513(6) . ?
C25 C26 1.384(6) . ?
C26 C27 1.375(7) . ?
C27 H27 0.9500 . ?
C28 C5 1.509(6) 3_556 ?
C28 H28A 0.9900 . ?
C28 H28B 0.9900 . ?
C29 C30 1.282(12) . ?
C29 H29A 0.9900 . ?
C29 H29B 0.9900 . ?
C30 C31 1.214(10) . ?
C30 H30 0.9500 . ?
C31 H31A 0.9500 . ?
C31 H31B 0.9500 . ?
C32 C33A 1.478(11) . ?
C32 H32A 0.9900 . ?
C32 H32B 0.9900 . ?
C33A C34A 1.35(2) . ?
C33A H33A 0.9900 . ?
C33A H33B 0.9900 . ?
C34A H34A 0.9800 . ?
C34A H34B 0.9800 . ?
C34A H34C 0.9800 . ?
C35 C36 1.446(9) . ?
C35 H35A 0.9900 . ?
C35 H35B 0.9900 . ?
C36 C37 1.540(10) . ?
C36 H36A 0.9900 . ?
C36 H36B 0.9900 . ?
C37 H37A 0.9800 . ?
C37 H37B 0.9800 . ?
C37 H37C 0.9800 . ?
C38 C39 1.498(13) . ?
C38 H38A 0.9900 . ?
C38 H38B 0.9900 . ?
C39 C40 1.095(18) . ?
C39 H39 0.9500 . ?
C40 H40A 0.9500 . ?
C40 H40B 0.9500 . ?
C41 C42 1.379(7) . ?
C41 C46 1.395(7) . ?
C42 C43 1.377(8) . ?
C42 H42 0.9500 . ?
C43 C44 1.361(10) . ?
C43 H43 0.9500 . ?
C44 C45 1.349(10) . ?
C44 H44 0.9500 . ?
C45 C46 1.416(9) . ?
C45 H45 0.9500 . ?
C46 H46 0.9500 . ?
C47 C52 1.382(7) . ?
C47 C48 1.387(7) . ?
C48 C49 1.367(7) . ?
C48 H48 0.9500 . ?
C49 C50 1.356(8) . ?
C49 H49 0.9500 . ?
C50 C51 1.365(8) . ?
C50 H50 0.9500 . ?
C51 C52 1.383(7) . ?
C51 H51 0.9500 . ?
C52 H52 0.9500 . ?
C53 C58 1.367(7) . ?
C53 C54 1.384(7) . ?
C54 C55 1.377(7) . ?
C54 H54 0.9500 . ?
C55 C56 1.375(7) . ?
C55 H55 0.9500 . ?
C56 C57 1.382(8) . ?
C56 H56 0.9500 . ?
C57 C58 1.385(8) . ?
C57 H57 0.9500 . ?
C58 H58 0.9500 . ?
C59 C60 1.391(7) . ?
C59 C64 1.395(8) . ?
C60 C61 1.384(8) . ?
C60 H60 0.9500 . ?
C61 C62 1.383(8) . ?
C61 H61 0.9500 . ?
C62 C63 1.373(9) . ?
C62 H62 0.9500 . ?
C63 C64 1.360(8) . ?
C63 H63 0.9500 . ?
C64 H64 0.9500 . ?
C71 Cl1 1.714(7) . ?
C71 Cl2 1.723(7) . ?
C71 H71A 0.9900 . ?
C71 H71B 0.9900 . ?
B1 F1 1.183(9) . ?
B1 F2 1.298(11) . ?
B1 F4 1.408(11) . ?
B1 F3 1.547(12) . ?

loop_
_geom_torsion_atom_site_label_1
_geom_torsion_atom_site_label_2
_geom_torsion_atom_site_label_3
_geom_torsion_atom_site_label_4
_geom_torsion
_geom_torsion_site_symmetry_1
_geom_torsion_site_symmetry_2
_geom_torsion_site_symmetry_3
_geom_torsion_site_symmetry_4
_geom_torsion_publ_flag
P2 Ag1 P1 C1 79.6(2) . . . . ?
F1 Ag1 P1 C1 -128.4(3) . . . . ?
P2 Ag1 P1 C47 -153.88(18) . . . . ?
F1 Ag1 P1 C47 -1.8(3) . . . . ?
P2 Ag1 P1 C41 -35.5(2) . . . . ?
F1 Ag1 P1 C41 116.6(3) . . . . ?
P1 Ag1 P2 C59 49.7(2) . . . . ?
F1 Ag1 P2 C59 -104.4(3) . . . . ?
P1 Ag1 P2 C22 169.53(19) . . . . ?
F1 Ag1 P2 C22 15.4(3) . . . . ?
P1 Ag1 P2 C53 -68.7(2) . . . . ?
F1 Ag1 P2 C53 137.2(3) . . . . ?
C47 P1 C1 C6 179.4(4) . . . . ?
C41 P1 C1 C6 70.2(4) . . . . ?
Ag1 P1 C1 C6 -48.4(4) . . . . ?
C47 P1 C1 C2 0.3(5) . . . . ?
C41 P1 C1 C2 -109.0(4) . . . . ?
Ag1 P1 C1 C2 132.4(4) . . . . ?
C6 C1 C2 C3 -1.7(7) . . . . ?
P1 C1 C2 C3 177.4(4) . . . . ?
C1 C2 C3 C4 -2.3(8) . . . . ?
C1 C2 C3 C7 173.9(5) . . . . ?
C29 O1 C4 C5 -98.4(5) . . . . ?
C29 O1 C4 C3 85.8(6) . . . . ?
C2 C3 C4 O1 -179.0(4) . . . . ?
C7 C3 C4 O1 4.7(7) . . . . ?
C2 C3 C4 C5 5.2(8) . . . . ?
C7 C3 C4 C5 -171.1(5) . . . . ?
O1 C4 C5 C6 -179.6(4) . . . . ?
C3 C4 C5 C6 -3.9(7) . . . . ?
O1 C4 C5 C28 -3.3(7) . . . 3_556 ?
C3 C4 C5 C28 172.4(5) . . . 3_556 ?
C4 C5 C6 C1 -0.4(7) . . . . ?
C28 C5 C6 C1 -176.7(4) 3_556 . . . ?
C2 C1 C6 C5 3.1(7) . . . . ?
P1 C1 C6 C5 -176.0(4) . . . . ?
C2 C3 C7 C10 -114.9(5) . . . . ?
C4 C3 C7 C10 61.2(7) . . . . ?
C13 C8 C9 C10 2.7(8) . . . . ?
C8 C9 C10 C11 1.1(7) . . . . ?
C8 C9 C10 C7 -175.5(5) . . . . ?
C3 C7 C10 C9 60.2(6) . . . . ?
C3 C7 C10 C11 -116.2(5) . . . . ?
C32 O2 C11 C12 82.3(6) . . . . ?
C32 O2 C11 C10 -101.7(5) . . . . ?
C9 C10 C11 O2 178.5(4) . . . . ?
C7 C10 C11 O2 -5.0(7) . . . . ?
C9 C10 C11 C12 -5.5(7) . . . . ?
C7 C10 C11 C12 170.9(4) . . . . ?
O2 C11 C12 C13 -178.0(4) . . . . ?
C10 C11 C12 C13 6.1(7) . . . . ?
O2 C11 C12 C14 3.7(7) . . . . ?
C10 C11 C12 C14 -172.2(4) . . . . ?
C11 C12 C13 C8 -2.2(7) . . . . ?
C14 C12 C13 C8 176.1(5) . . . . ?
C9 C8 C13 C12 -2.1(8) . . . . ?
C13 C12 C14 C19 -53.1(7) . . . 3_556 ?
C11 C12 C14 C19 125.2(5) . . . 3_556 ?
C20 C15 C16 C17 3.5(10) . . . . ?
C15 C16 C17 C18 1.7(8) . . . . ?
C15 C16 C17 C21 -171.8(5) . . . . ?
C35 O3 C18 C19 106.5(6) . . . . ?
C35 O3 C18 C17 -78.4(6) . . . . ?
C16 C17 C18 C19 -7.2(8) . . . . ?
C21 C17 C18 C19 166.2(5) . . . . ?
C16 C17 C18 O3 177.8(5) . . . . ?
C21 C17 C18 O3 -8.8(7) . . . . ?
O3 C18 C19 C20 -177.8(5) . . . . ?
C17 C18 C19 C20 7.3(9) . . . . ?
O3 C18 C19 C14 7.1(8) . . . 3_556 ?
C17 C18 C19 C14 -167.8(5) . . . 3_556 ?
C16 C15 C20 C19 -3.5(10) . . . . ?
C18 C19 C20 C15 -1.8(10) . . . . ?
C14 C19 C20 C15 173.3(6) 3_556 . . . ?
C16 C17 C21 C26 108.5(5) . . . . ?
C18 C17 C21 C26 -64.5(6) . . . . ?
C59 P2 C22 C27 39.5(4) . . . . ?
C53 P2 C22 C27 150.5(4) . . . . ?
Ag1 P2 C22 C27 -82.7(4) . . . . ?
C59 P2 C22 C23 -147.1(4) . . . . ?
C53 P2 C22 C23 -36.1(4) . . . . ?
Ag1 P2 C22 C23 90.7(4) . . . . ?
C27 C22 C23 C24 2.9(7) . . . . ?
P2 C22 C23 C24 -170.8(3) . . . . ?
C22 C23 C24 C25 1.2(6) . . . . ?
C22 C23 C24 C28 -176.9(4) . . . . ?
C38 O4 C25 C26 99.2(5) . . . . ?
C38 O4 C25 C24 -82.7(5) . . . . ?
C23 C24 C25 C26 -5.4(6) . . . . ?
C28 C24 C25 C26 172.6(4) . . . . ?
C23 C24 C25 O4 176.5(4) . . . . ?
C28 C24 C25 O4 -5.5(6) . . . . ?
O4 C25 C26 C27 -176.7(4) . . . . ?
C24 C25 C26 C27 5.3(7) . . . . ?
O4 C25 C26 C21 6.2(6) . . . . ?
C24 C25 C26 C21 -171.8(4) . . . . ?
C17 C21 C26 C27 -61.3(6) . . . . ?
C17 C21 C26 C25 115.8(5) . . . . ?
C25 C26 C27 C22 -0.9(7) . . . . ?
C21 C26 C27 C22 176.3(4) . . . . ?
C23 C22 C27 C26 -3.1(7) . . . . ?
P2 C22 C27 C26 170.4(4) . . . . ?
C23 C24 C28 C5 53.8(6) . . . 3_556 ?
C25 C24 C28 C5 -124.2(5) . . . 3_556 ?
C4 O1 C29 C30 69.2(11) . . . . ?
O1 C29 C30 C31 -105.5(15) . . . . ?
C11 O2 C32 C33A -177.4(6) . . . . ?
O2 C32 C33A C34A -77.1(11) . . . . ?
C18 O3 C35 C36 -96.3(6) . . . . ?
O3 C35 C36 C37 -177.4(5) . . . . ?
C25 O4 C38 C39 -170.8(5) . . . . ?
O4 C38 C39 C40 -105.5(16) . . . . ?
C1 P1 C41 C42 13.0(5) . . . . ?
C47 P1 C41 C42 -99.3(5) . . . . ?
Ag1 P1 C41 C42 133.4(4) . . . . ?
C1 P1 C41 C46 -166.2(4) . . . . ?
C47 P1 C41 C46 81.5(4) . . . . ?
Ag1 P1 C41 C46 -45.8(4) . . . . ?
C46 C41 C42 C43 -0.4(8) . . . . ?
P1 C41 C42 C43 -179.6(4) . . . . ?
C41 C42 C43 C44 -1.1(9) . . . . ?
C42 C43 C44 C45 3.0(11) . . . . ?
C43 C44 C45 C46 -3.4(12) . . . . ?
C42 C41 C46 C45 0.1(8) . . . . ?
P1 C41 C46 C45 179.3(5) . . . . ?
C44 C45 C46 C41 1.9(10) . . . . ?
C1 P1 C47 C52 103.0(4) . . . . ?
C41 P1 C47 C52 -147.4(4) . . . . ?
Ag1 P1 C47 C52 -25.7(4) . . . . ?
C1 P1 C47 C48 -79.1(4) . . . . ?
C41 P1 C47 C48 30.4(4) . . . . ?
Ag1 P1 C47 C48 152.1(3) . . . . ?
C52 C47 C48 C49 0.6(7) . . . . ?
P1 C47 C48 C49 -177.3(4) . . . . ?
C47 C48 C49 C50 0.5(8) . . . . ?
C48 C49 C50 C51 -1.6(8) . . . . ?
C49 C50 C51 C52 1.5(8) . . . . ?
C48 C47 C52 C51 -0.6(7) . . . . ?
P1 C47 C52 C51 177.4(4) . . . . ?
C50 C51 C52 C47 -0.5(8) . . . . ?
C59 P2 C53 C58 70.2(5) . . . . ?
C22 P2 C53 C58 -41.3(5) . . . . ?
Ag1 P2 C53 C58 -168.5(4) . . . . ?
C59 P2 C53 C54 -110.8(5) . . . . ?
C22 P2 C53 C54 137.8(4) . . . . ?
Ag1 P2 C53 C54 10.5(5) . . . . ?
C58 C53 C54 C55 -1.3(9) . . . . ?
P2 C53 C54 C55 179.6(4) . . . . ?
C53 C54 C55 C56 0.7(9) . . . . ?
C54 C55 C56 C57 -0.7(9) . . . . ?
C55 C56 C57 C58 1.4(10) . . . . ?
C54 C53 C58 C57 1.9(9) . . . . ?
P2 C53 C58 C57 -179.0(5) . . . . ?
C56 C57 C58 C53 -2.0(10) . . . . ?
C22 P2 C59 C60 32.9(5) . . . . ?
C53 P2 C59 C60 -77.9(5) . . . . ?
Ag1 P2 C59 C60 158.1(4) . . . . ?
C22 P2 C59 C64 -148.8(4) . . . . ?
C53 P2 C59 C64 100.4(4) . . . . ?
Ag1 P2 C59 C64 -23.5(5) . . . . ?
C64 C59 C60 C61 0.4(8) . . . . ?
P2 C59 C60 C61 178.8(4) . . . . ?
C59 C60 C61 C62 -1.1(8) . . . . ?
C60 C61 C62 C63 0.8(9) . . . . ?
C61 C62 C63 C64 0.2(10) . . . . ?
C62 C63 C64 C59 -0.8(9) . . . . ?
C60 C59 C64 C63 0.5(8) . . . . ?
P2 C59 C64 C63 -177.9(5) . . . . ?
F2 B1 F1 Ag1 -48(5) . . . . ?
F4 B1 F1 Ag1 159(3) . . . . ?
F3 B1 F1 Ag1 56(4) . . . . ?
P1 Ag1 F1 B1 0(4) . . . . ?
P2 Ag1 F1 B1 168(4) . . . . ?
